data_1568753
loop_
_publ_author_name
'Wang, Hao-Hai'
'Wei, Jianyu'
'Bigdeli, Fahime'
'Rouhani, Farzaneh'
'Su, Hai-Feng'
'Wang, Ling-Xiao'
'Kahlal, Samia'
'Halet, Jean-Fran&#xe7;ois'
'Saillard, Jean-Yves'
'Morsali, Ali'
'Liu, Kuan-Guan'

_publ_section_title
;
 Monocarboxylate-protected two-electron <i>superatomic</i> silver
 nanoclusters with high photothermal conversion performance.
;
_journal_issue 18
_journal_name_full Nanoscale
_journal_page_first 8245
_journal_page_last 8254
_journal_paper_doi 10.1039/d3nr00571b
_journal_volume 15
_journal_year 2023
_chemical_formula_sum 'C324 H228 Ag16 O26 P8'
_chemical_formula_weight 6510.73
_chemical_name_common '[Ag16(C18H15P)8(C15H9O2)12](OH)2'
_space_group_crystal_system cubic
_space_group_IT_number 205
_space_group_name_Hall '-P 2ac 2ab 3'
_space_group_name_H-M_alt 'P a -3'
_atom_sites_solution_hydrogens geom
_atom_sites_solution_primary direct
_atom_sites_solution_secondary difmap
_audit_creation_method SHELXL-2018/3
_audit_update_record
;
2021-05-02 deposited with the CCDC.	2023-03-31 downloaded from the CCDC.
;
_cell_angle_alpha 90
_cell_angle_beta 90
_cell_angle_gamma 90
_cell_formula_units_Z 4
_cell_length_a 30.8121(5)
_cell_length_b 30.8121(5)
_cell_length_c 30.8121(5)
_cell_measurement_reflns_used 9414
_cell_measurement_temperature 154(2)
_cell_measurement_theta_max 27.48
_cell_measurement_theta_min 2.73
_cell_volume 29252.6(8)
_computing_cell_refinement 'Bruker SAINT'
_computing_data_collection 'Bruker APEX3'
_computing_data_reduction 'Bruker SAINT'
_computing_molecular_graphics 'Bruker SHELXL or DIAMOND'
_computing_publication_material 'Bruker SHELXL'
_computing_structure_refinement 'SHELXL-2018/3 (Sheldrick, 2018)'
_computing_structure_solution 'SHELXL-2018/3 (Sheldrick, 2018)'
_diffrn_ambient_temperature 154(2)
_diffrn_measured_fraction_theta_full 0.998
_diffrn_measured_fraction_theta_max 0.998
_diffrn_measurement_device_type 'Bruker APEX-II CCD'
_diffrn_measurement_method '\f and \w scans'
_diffrn_radiation_type MoK\a
_diffrn_radiation_wavelength 0.71073
_diffrn_reflns_av_R_equivalents 0.0538
_diffrn_reflns_av_unetI/netI 0.0151
_diffrn_reflns_Laue_measured_fraction_full 0.998
_diffrn_reflns_Laue_measured_fraction_max 0.998
_diffrn_reflns_limit_h_max 39
_diffrn_reflns_limit_h_min -40
_diffrn_reflns_limit_k_max 37
_diffrn_reflns_limit_k_min -40
_diffrn_reflns_limit_l_max 38
_diffrn_reflns_limit_l_min -40
_diffrn_reflns_number 334174
_diffrn_reflns_point_group_measured_fraction_full 0.998
_diffrn_reflns_point_group_measured_fraction_max 0.998
_diffrn_reflns_theta_full 25.242
_diffrn_reflns_theta_max 27.492
_diffrn_reflns_theta_min 2.473
_diffrn_source 'fine-focus sealed tube'
_exptl_absorpt_coefficient_mu 1.151
_exptl_absorpt_correction_type multi-scan
_exptl_absorpt_process_details
;
CrysAlisPro 1.171.39.33c (Rigaku Oxford Diffraction, 2017)
Empirical absorption correction using spherical harmonics,
 implemented in SCALE3 ABSPACK scaling algorithm.
;
_exptl_crystal_colour yellow
_exptl_crystal_density_diffrn 1.478
_exptl_crystal_density_meas ?
_exptl_crystal_density_method 'not measured'
_exptl_crystal_description block
_exptl_crystal_F_000 13008
_exptl_crystal_size_max 0.210
_exptl_crystal_size_mid 0.150
_exptl_crystal_size_min 0.070
_exptl_transmission_factor_max 0.923
_exptl_transmission_factor_min 0.813
_platon_squeeze_details
;
;
_refine_diff_density_max 1.751
_refine_diff_density_min -0.581
_refine_diff_density_rms 0.084
_refine_ls_extinction_method none
_refine_ls_goodness_of_fit_ref 1.131
_refine_ls_hydrogen_treatment constr
_refine_ls_matrix_type full
_refine_ls_number_parameters 578
_refine_ls_number_reflns 11193
_refine_ls_number_restraints 18
_refine_ls_restrained_S_all 1.132
_refine_ls_R_factor_all 0.0411
_refine_ls_R_factor_gt 0.0370
_refine_ls_shift/su_max 0.009
_refine_ls_shift/su_mean 0.000
_refine_ls_structure_factor_coef Fsqd
_refine_ls_weighting_details 'w=1/[\s^2^(Fo^2^)+(0.0425P)^2^+56.6825P] where P=(Fo^2^+2Fc^2^)/3'
_refine_ls_weighting_scheme calc
_refine_ls_wR_factor_gt 0.0942
_refine_ls_wR_factor_ref 0.0965
_reflns_Friedel_coverage 0.000
_reflns_number_gt 10542
_reflns_number_total 11193
_reflns_threshold_expression 'I > 2\s(I)'
_cod_data_source_file d3nr00571b2.cif
_cod_data_source_block PP_CCDC2
_cod_depositor_comments
;
The following automatic conversions were performed:

data item '_exptl_crystal_density_meas' value 'not measured' was
changed to '?' -- the value is perceived as not measured.

Automatic conversion script
Id: cif_fix_values 7556 2019-12-06 15:28:31Z antanas 

 Adding full bibliography for 1568750--1568753.cif.
;
_cod_original_cell_volume 29252.6(14)
_cod_database_code 1568753
_shelx_shelxl_version_number 2018/3
_shelx_space_group_comment
;
The symmetry employed for this shelxl refinement is uniquely defined
by the following loop, which should always be used as a source of
symmetry information in preference to the above space-group names.
They are only intended as comments.
;
_shelx_estimated_absorpt_t_min 0.794
_shelx_estimated_absorpt_t_max 0.924

loop_
_space_group_symop_operation_xyz
'x, y, z'
'-x+1/2, -y, z+1/2'
'-x, y+1/2, -z+1/2'
'x+1/2, -y+1/2, -z'
'z, x, y'
'z+1/2, -x+1/2, -y'
'-z+1/2, -x, y+1/2'
'-z, x+1/2, -y+1/2'
'y, z, x'
'-y, z+1/2, -x+1/2'
'y+1/2, -z+1/2, -x'
'-y+1/2, -z, x+1/2'
'-x, -y, -z'
'x-1/2, y, -z-1/2'
'x, -y-1/2, z-1/2'
'-x-1/2, y-1/2, z'
'-z, -x, -y'
'-z-1/2, x-1/2, y'
'z-1/2, x, -y-1/2'
'z, -x-1/2, y-1/2'
'-y, -z, -x'
'y, -z-1/2, x-1/2'
'-y-1/2, z-1/2, x'
'y-1/2, z, -x-1/2'

loop_
_atom_site_label
_atom_site_type_symbol
_atom_site_fract_x
_atom_site_fract_y
_atom_site_fract_z
_atom_site_U_iso_or_equiv
_atom_site_adp_type
_atom_site_occupancy
_atom_site_site_symmetry_order
_atom_site_calc_flag
_atom_site_refinement_flags_posn
_atom_site_refinement_flags_adp
_atom_site_refinement_flags_occupancy
_atom_site_disorder_assembly
_atom_site_disorder_group
Ag1 Ag 0.96749(2) 0.95169(2) 0.06376(2) 0.02327(6) Uani 1 1 d . . . . .
Ag2 Ag 0.92152(2) 0.88768(2) 0.15153(2) 0.03011(7) Uani 1 1 d . . . . .
Ag3 Ag 1.02579(2) 1.02579(2) 0.02579(2) 0.02119(8) Uani 1 3 d S T P . .
Ag4 Ag 1.09114(2) 1.09114(2) 0.09114(2) 0.03561(11) Uani 1 3 d S T P . .
C11 C 0.88774(10) 0.82564(10) 0.24139(11) 0.0296(6) Uani 1 1 d . . . . .
C12 C 0.90275(12) 0.78516(11) 0.25501(12) 0.0371(8) Uani 1 1 d . . . . .
H12 H 0.904191 0.761719 0.235038 0.045 Uiso 1 1 calc R U . . .
C13 C 0.91558(14) 0.77917(13) 0.29772(13) 0.0457(9) Uani 1 1 d . . . . .
H13 H 0.925876 0.751594 0.306899 0.055 Uiso 1 1 calc R U . . .
C14 C 0.91346(12) 0.81313(14) 0.32710(13) 0.0434(9) Uani 1 1 d . . . . .
H14 H 0.922156 0.808795 0.356366 0.052 Uiso 1 1 calc R U . . .
C15 C 0.89865(12) 0.85341(13) 0.31374(12) 0.0401(8) Uani 1 1 d . . . . .
H15 H 0.897102 0.876718 0.333864 0.048 Uiso 1 1 calc R U . . .
C16 C 0.88613(11) 0.85968(12) 0.27116(12) 0.0340(7) Uani 1 1 d . . . . .
H16 H 0.876318 0.887460 0.262070 0.041 Uiso 1 1 calc R U . . .
C21 C 0.81769(10) 0.85381(10) 0.18479(11) 0.0294(6) Uani 1 1 d . . . . .
C22 C 0.78841(11) 0.84256(12) 0.21717(11) 0.0354(7) Uani 1 1 d . . . . .
H22 H 0.798064 0.827265 0.242134 0.042 Uiso 1 1 calc R U . . .
C23 C 0.74510(12) 0.85374(13) 0.21291(13) 0.0414(8) Uani 1 1 d . . . . .
H23 H 0.725218 0.846189 0.235240 0.050 Uiso 1 1 calc R U . . .
C24 C 0.73040(12) 0.87558(12) 0.17691(14) 0.0414(8) Uani 1 1 d . . . . .
H24 H 0.700532 0.882789 0.174292 0.050 Uiso 1 1 calc R U . . .
C25 C 0.75929(12) 0.88704(12) 0.14448(14) 0.0411(8) Uani 1 1 d . . . . .
H25 H 0.749185 0.901915 0.119436 0.049 Uiso 1 1 calc R U . . .
C26 C 0.80311(12) 0.87681(11) 0.14847(12) 0.0358(7) Uani 1 1 d . . . . .
H26 H 0.823052 0.885421 0.126585 0.043 Uiso 1 1 calc R U . . .
C31 C 0.87415(10) 0.78411(10) 0.15924(10) 0.0276(6) Uani 1 1 d . . . . .
C32 C 0.83686(11) 0.75826(11) 0.15656(12) 0.0338(7) Uani 1 1 d . . . . .
H32 H 0.810570 0.767747 0.169571 0.041 Uiso 1 1 calc R U . . .
C33 C 0.83829(12) 0.71911(11) 0.13510(12) 0.0380(8) Uani 1 1 d . . . . .
H33 H 0.812757 0.702003 0.132689 0.046 Uiso 1 1 calc R U . . .
C34 C 0.87678(12) 0.70452(11) 0.11698(12) 0.0376(8) Uani 1 1 d . . . . .
H34 H 0.877597 0.677371 0.102391 0.045 Uiso 1 1 calc R U . . .
C35 C 0.91379(11) 0.72927(12) 0.12008(12) 0.0363(7) Uani 1 1 d . . . . .
H35 H 0.940324 0.718979 0.108215 0.044 Uiso 1 1 calc R U . . .
C36 C 0.91225(11) 0.76921(11) 0.14053(11) 0.0335(7) Uani 1 1 d . . . . .
H36 H 0.937640 0.786653 0.141765 0.040 Uiso 1 1 calc R U . . .
P1 P 0.87450(3) 0.83730(3) 0.18515(3) 0.02695(16) Uani 1 1 d . . . . .
C41 C 1.18791(11) 1.11165(11) 0.14699(11) 0.0329(7) Uani 1 1 d . . . . .
C42 C 1.22424(12) 1.13671(13) 0.15655(13) 0.0418(8) Uani 1 1 d . . . . .
H42 H 1.222269 1.167469 0.155728 0.050 Uiso 1 1 calc R U . . .
C43 C 1.26347(13) 1.11699(14) 0.16733(14) 0.0461(9) Uani 1 1 d . . . . .
H43 H 1.288107 1.134341 0.173854 0.055 Uiso 1 1 calc R U . . .
C44 C 1.26662(14) 1.07254(14) 0.16856(14) 0.0477(9) Uani 1 1 d . . . . .
H44 H 1.293246 1.059205 0.176565 0.057 Uiso 1 1 calc R U . . .
C45 C 1.23111(15) 1.04722(14) 0.15817(16) 0.0541(11) Uani 1 1 d . . . . .
H45 H 1.233372 1.016475 0.158508 0.065 Uiso 1 1 calc R U . . .
C46 C 1.19169(13) 1.06714(12) 0.14711(15) 0.0453(9) Uani 1 1 d . . . . .
H46 H 1.167358 1.049733 0.139636 0.054 Uiso 1 1 calc R U . . .
P2 P 1.13480(3) 1.13480(3) 0.13480(3) 0.0293(3) Uani 1 3 d S T P . .
C51 C 0.90850(11) 0.97282(10) 0.23192(10) 0.0296(6) Uani 1 1 d . . . . .
H51 H 0.933944 0.972858 0.214500 0.035 Uiso 1 1 calc R U . . .
C52 C 0.91230(13) 0.96878(11) 0.27566(11) 0.0366(7) Uani 1 1 d . . . . .
H52 H 0.940299 0.966192 0.288303 0.044 Uiso 1 1 calc R U . . .
C53 C 0.87493(14) 0.96836(11) 0.30282(11) 0.0400(8) Uani 1 1 d . . . . .
H53 H 0.878063 0.965179 0.333329 0.048 Uiso 1 1 calc R U . . .
C54 C 0.83487(13) 0.97250(11) 0.28510(11) 0.0368(8) Uani 1 1 d . . . . .
H54 H 0.810079 0.972106 0.303427 0.044 Uiso 1 1 calc R U . . .
C55 C 0.74110(11) 0.99548(11) 0.15766(12) 0.0360(7) Uani 1 1 d . . . . .
H55 H 0.716534 0.997443 0.176182 0.043 Uiso 1 1 calc R U . . .
C56 C 0.73552(11) 0.99861(12) 0.11420(12) 0.0368(8) Uani 1 1 d . . . . .
H56 H 0.707346 1.003059 0.102503 0.044 Uiso 1 1 calc R U . . .
C57 C 0.77184(11) 0.99522(11) 0.08622(11) 0.0323(7) Uani 1 1 d . . . . .
H57 H 0.767618 0.996183 0.055690 0.039 Uiso 1 1 calc R U . . .
C58 C 0.81287(10) 0.99060(10) 0.10244(10) 0.0269(6) Uani 1 1 d . . . . .
H58 H 0.836821 0.988935 0.083098 0.032 Uiso 1 1 calc R U . . .
C59 C 0.86194(10) 0.98348(9) 0.16661(9) 0.0230(6) Uani 1 1 d . . . . .
C60 C 0.78874(11) 0.98440(11) 0.22099(11) 0.0347(7) Uani 1 1 d . . . . .
H60 H 0.764115 0.985867 0.239480 0.042 Uiso 1 1 calc R U . . .
C61 C 0.86737(10) 0.97698(9) 0.21171(10) 0.0262(6) Uani 1 1 d . . . . .
C62 C 0.82924(11) 0.97749(10) 0.23901(10) 0.0304(7) Uani 1 1 d . . . . .
C63 C 0.78314(10) 0.98928(10) 0.17632(11) 0.0307(7) Uani 1 1 d . . . . .
C64 C 0.82014(10) 0.98822(9) 0.14834(10) 0.0261(6) Uani 1 1 d . . . . .
C65 C 0.90123(9) 0.98859(9) 0.13727(9) 0.0215(5) Uani 1 1 d . . . . .
O1 O 0.92881(7) 0.95878(7) 0.13413(7) 0.0245(4) Uani 1 1 d . . . . .
O2 O 0.97548(6) 0.88266(7) 0.09572(7) 0.0237(4) Uani 1 1 d . . . . .
C71 C 1.17882(12) 1.00960(12) 0.03305(12) 0.0368(7) Uani 1 1 d . . . . .
H71 H 1.149286 1.000944 0.031173 0.044 Uiso 1 1 calc R U . . .
C72 C 1.20800(13) 0.98272(13) 0.05171(13) 0.0451(9) Uani 1 1 d . . . . .
H72 H 1.198864 0.955254 0.062334 0.054 Uiso 1 1 calc R U . . .
C73 C 1.25238(14) 0.99520(14) 0.05558(14) 0.0494(10) Uani 1 1 d . . . . .
H73 H 1.272606 0.976058 0.068809 0.059 Uiso 1 1 calc R U . . .
C74 C 1.26570(13) 1.03385(14) 0.04061(14) 0.0470(9) Uani 1 1 d . . . . .
H74 H 1.295246 1.041959 0.044040 0.056 Uiso 1 1 calc R U . . .
C75 C 1.23622(14) 1.17007(14) -0.03835(15) 0.0508(10) Uani 1 1 d . . . . .
H75 H 1.266106 1.177582 -0.037411 0.061 Uiso 1 1 calc R U . . .
C76 C 1.20775(15) 1.19728(14) -0.05754(14) 0.0522(10) Uani 1 1 d . . . . .
H76 H 1.217749 1.223589 -0.070121 0.063 Uiso 1 1 calc R U . . .
C77 C 1.16267(14) 1.18665(13) -0.05899(13) 0.0462(9) Uani 1 1 d . . . . .
H77 H 1.142666 1.206494 -0.071514 0.055 Uiso 1 1 calc R U . . .
C78 C 1.14821(12) 1.14852(12) -0.04267(11) 0.0385(8) Uani 1 1 d . . . . .
H78 H 1.118236 1.141618 -0.044732 0.046 Uiso 1 1 calc R U . . .
C79 C 1.16288(10) 1.07889(11) -0.00491(10) 0.0303(7) Uani 1 1 d . . . . .
C80 C 1.25046(12) 1.10202(13) 0.00195(13) 0.0437(9) Uani 1 1 d . . . . .
H80 H 1.280178 1.109844 0.004412 0.052 Uiso 1 1 calc R U . . .
C81 C 1.19159(11) 1.05085(11) 0.01610(11) 0.0310(7) Uani 1 1 d . . . . .
C82 C 1.23659(11) 1.06301(12) 0.01971(12) 0.0374(8) Uani 1 1 d . . . . .
C83 C 1.22209(12) 1.13008(12) -0.01938(12) 0.0396(8) Uani 1 1 d . . . . .
C84 C 1.17702(11) 1.11851(11) -0.02244(11) 0.0334(7) Uani 1 1 d . . . . .
C85 C 1.11607(10) 1.06560(11) -0.01182(10) 0.0299(6) Uani 1 1 d . . . . .
O3 O 1.08878(8) 1.07250(9) 0.01693(8) 0.0390(6) Uani 1 1 d . . . . .
O4 O 1.10744(8) 1.04948(14) -0.04759(10) 0.0680(11) Uani 1 1 d . . . . .
O5 O 0.9121(3) 0.6045(3) 0.0763(3) 0.0304(19) Uani 0.236(4) 1 d . U P A 1
O6 O 0.9468(6) 0.6033(6) 0.0607(6) 0.017(3) Uani 0.097(4) 1 d . U P A 2

loop_
_atom_site_aniso_label
_atom_site_aniso_U_11
_atom_site_aniso_U_22
_atom_site_aniso_U_33
_atom_site_aniso_U_23
_atom_site_aniso_U_13
_atom_site_aniso_U_12
Ag1 0.02162(11) 0.02296(11) 0.02524(11) 0.00402(8) 0.00284(8) 0.00280(8)
Ag2 0.02822(12) 0.02566(12) 0.03644(13) 0.00514(9) 0.00702(10) -0.00268(9)
Ag3 0.02119(8) 0.02119(8) 0.02119(8) -0.00309(7) -0.00309(7) -0.00309(7)
Ag4 0.03561(11) 0.03561(11) 0.03561(11) -0.00997(9) -0.00997(9) -0.00997(9)
C11 0.0242(15) 0.0302(16) 0.0344(17) 0.0017(13) 0.0048(12) -0.0038(12)
C12 0.0427(19) 0.0285(16) 0.0402(19) 0.0026(14) 0.0046(15) -0.0023(14)
C13 0.050(2) 0.042(2) 0.044(2) 0.0140(17) -0.0009(17) 0.0008(17)
C14 0.0392(19) 0.056(2) 0.0345(18) 0.0070(17) 0.0015(15) -0.0028(17)
C15 0.0342(18) 0.050(2) 0.0355(18) -0.0059(16) 0.0030(14) -0.0009(16)
C16 0.0275(16) 0.0355(17) 0.0390(18) -0.0026(14) 0.0020(13) -0.0005(13)
C21 0.0281(15) 0.0262(15) 0.0338(16) -0.0027(12) 0.0025(13) -0.0010(12)
C22 0.0292(16) 0.0447(19) 0.0323(17) -0.0019(14) 0.0044(13) -0.0032(14)
C23 0.0284(17) 0.054(2) 0.042(2) -0.0068(17) 0.0082(15) -0.0034(16)
C24 0.0298(17) 0.0381(19) 0.056(2) -0.0097(17) -0.0016(16) 0.0010(14)
C25 0.041(2) 0.0318(18) 0.051(2) -0.0002(16) -0.0038(16) 0.0062(15)
C26 0.0350(17) 0.0297(16) 0.0427(19) 0.0011(14) 0.0042(15) -0.0002(14)
C31 0.0265(15) 0.0261(15) 0.0302(15) 0.0010(12) 0.0000(12) -0.0022(12)
C32 0.0306(16) 0.0292(16) 0.0416(19) -0.0012(14) 0.0092(14) -0.0041(13)
C33 0.0369(18) 0.0323(17) 0.045(2) -0.0041(15) 0.0047(15) -0.0105(14)
C34 0.045(2) 0.0276(16) 0.0403(19) -0.0026(14) 0.0021(15) 0.0009(14)
C35 0.0328(17) 0.0365(18) 0.0396(18) -0.0052(15) 0.0049(14) 0.0055(14)
C36 0.0261(15) 0.0358(17) 0.0387(18) -0.0006(14) 0.0016(13) 0.0005(13)
P1 0.0246(4) 0.0242(4) 0.0320(4) 0.0006(3) 0.0045(3) -0.0023(3)
C41 0.0321(17) 0.0346(17) 0.0319(16) -0.0040(13) 0.0001(13) -0.0025(13)
C42 0.0368(19) 0.040(2) 0.048(2) 0.0004(16) -0.0070(16) -0.0045(15)
C43 0.0361(19) 0.051(2) 0.052(2) 0.0017(18) -0.0056(17) -0.0052(17)
C44 0.042(2) 0.053(2) 0.048(2) 0.0031(18) -0.0017(17) 0.0088(18)
C45 0.052(2) 0.036(2) 0.074(3) -0.004(2) -0.009(2) 0.0052(18)
C46 0.040(2) 0.0307(18) 0.065(3) -0.0096(17) -0.0028(18) -0.0042(15)
P2 0.0293(3) 0.0293(3) 0.0293(3) -0.0045(3) -0.0045(3) -0.0045(3)
C51 0.0370(17) 0.0273(15) 0.0244(15) 0.0001(12) 0.0048(13) 0.0048(13)
C52 0.047(2) 0.0342(17) 0.0290(16) -0.0004(13) -0.0016(15) 0.0027(15)
C53 0.065(2) 0.0333(17) 0.0222(15) 0.0005(13) 0.0084(16) 0.0037(16)
C54 0.051(2) 0.0313(17) 0.0280(16) 0.0013(13) 0.0141(15) 0.0029(15)
C55 0.0273(16) 0.0334(17) 0.047(2) 0.0026(15) 0.0115(14) 0.0025(13)
C56 0.0264(16) 0.0357(18) 0.048(2) 0.0046(15) 0.0013(14) 0.0021(13)
C57 0.0307(16) 0.0304(16) 0.0359(17) 0.0013(13) 0.0014(13) -0.0007(13)
C58 0.0272(15) 0.0235(14) 0.0299(15) -0.0009(12) 0.0037(12) -0.0014(12)
C59 0.0263(14) 0.0183(13) 0.0245(14) -0.0004(11) 0.0058(11) 0.0016(11)
C60 0.0360(17) 0.0318(16) 0.0362(17) 0.0016(14) 0.0168(14) 0.0005(14)
C61 0.0338(16) 0.0200(13) 0.0249(14) 0.0013(11) 0.0063(12) 0.0022(12)
C62 0.0403(18) 0.0234(14) 0.0274(15) 0.0003(12) 0.0124(13) 0.0004(13)
C63 0.0285(15) 0.0263(15) 0.0373(17) 0.0015(13) 0.0091(13) 0.0021(12)
C64 0.0270(15) 0.0187(13) 0.0324(16) 0.0007(11) 0.0059(12) 0.0013(11)
C65 0.0242(13) 0.0217(13) 0.0186(13) 0.0001(10) 0.0003(10) -0.0001(11)
O1 0.0279(10) 0.0214(10) 0.0243(10) 0.0016(8) 0.0048(8) 0.0044(8)
O2 0.0217(10) 0.0243(10) 0.0253(10) 0.0036(8) 0.0017(8) 0.0026(8)
C71 0.0319(17) 0.0408(19) 0.0378(18) -0.0058(15) 0.0042(14) -0.0008(14)
C72 0.047(2) 0.043(2) 0.046(2) -0.0002(17) 0.0017(17) 0.0056(17)
C73 0.046(2) 0.049(2) 0.053(2) 0.0006(19) -0.0058(18) 0.0136(18)
C74 0.0322(18) 0.053(2) 0.056(2) -0.0087(19) -0.0120(17) 0.0037(17)
C75 0.047(2) 0.047(2) 0.058(3) 0.0002(19) -0.0094(19) -0.0199(18)
C76 0.064(3) 0.046(2) 0.047(2) 0.0026(18) -0.006(2) -0.015(2)
C77 0.054(2) 0.046(2) 0.039(2) 0.0015(17) -0.0104(17) -0.0019(18)
C78 0.0395(19) 0.044(2) 0.0317(17) -0.0015(15) -0.0066(14) -0.0018(15)
C79 0.0281(15) 0.0370(17) 0.0258(15) -0.0102(13) -0.0030(12) -0.0036(13)
C80 0.0280(17) 0.053(2) 0.050(2) -0.0076(18) -0.0086(16) -0.0113(16)
C81 0.0284(15) 0.0368(17) 0.0277(15) -0.0077(13) -0.0016(12) -0.0011(13)
C82 0.0306(17) 0.0421(19) 0.0395(18) -0.0076(15) -0.0052(14) -0.0019(14)
C83 0.0354(18) 0.0404(19) 0.043(2) -0.0063(16) -0.0070(15) -0.0110(15)
C84 0.0329(17) 0.0358(17) 0.0316(16) -0.0072(13) -0.0068(13) -0.0040(14)
C85 0.0277(15) 0.0345(16) 0.0276(15) -0.0069(13) -0.0016(12) -0.0004(13)
O3 0.0366(13) 0.0522(15) 0.0281(12) -0.0130(11) 0.0070(10) -0.0189(11)
O4 0.0230(13) 0.134(3) 0.0472(17) -0.0524(19) 0.0006(11) -0.0057(16)
O5 0.027(4) 0.024(4) 0.041(4) -0.010(3) 0.008(3) 0.012(3)
O6 0.014(5) 0.011(5) 0.026(5) -0.006(4) 0.000(4) 0.008(4)

loop_
_atom_type_symbol
_atom_type_description
_atom_type_scat_dispersion_real
_atom_type_scat_dispersion_imag
_atom_type_scat_source
C C 0.0033 0.0016 'International Tables Vol C Tables 4.2.6.8 and 6.1.1.4'
H H 0.0000 0.0000 'International Tables Vol C Tables 4.2.6.8 and 6.1.1.4'
O O 0.0106 0.0060 'International Tables Vol C Tables 4.2.6.8 and 6.1.1.4'
P P 0.1023 0.0942 'International Tables Vol C Tables 4.2.6.8 and 6.1.1.4'
Ag Ag -0.8971 1.1015 'International Tables Vol C Tables 4.2.6.8 and 6.1.1.4'

loop_
_geom_angle_atom_site_label_1
_geom_angle_atom_site_label_2
_geom_angle_atom_site_label_3
_geom_angle
_geom_angle_site_symmetry_1
_geom_angle_site_symmetry_3
_geom_angle_publ_flag
O2 Ag1 O4 100.16(12) . 13_775 ?
O2 Ag1 O1 76.39(7) . . ?
O4 Ag1 O1 73.53(9) 13_775 . ?
O2 Ag1 Ag1 159.91(5) . 17_676 ?
O4 Ag1 Ag1 68.29(10) 13_775 17_676 ?
O1 Ag1 Ag1 84.39(5) . 17_676 ?
O2 Ag1 Ag1 83.92(5) . 21_766 ?
O4 Ag1 Ag1 145.08(7) 13_775 21_766 ?
O1 Ag1 Ag1 139.99(5) . 21_766 ?
Ag1 Ag1 Ag1 115.138(7) 17_676 21_766 ?
O2 Ag1 Ag3 128.03(5) . 13_775 ?
O4 Ag1 Ag3 82.57(8) 13_775 13_775 ?
O1 Ag1 Ag3 149.08(5) . 13_775 ?
Ag1 Ag1 Ag3 68.448(4) 17_676 13_775 ?
Ag1 Ag1 Ag3 68.447(4) 21_766 13_775 ?
O2 Ag1 Ag3 138.95(5) . . ?
O4 Ag1 Ag3 119.54(11) 13_775 . ?
O1 Ag1 Ag3 122.50(5) . . ?
Ag1 Ag1 Ag3 57.903(4) 17_676 . ?
Ag1 Ag1 Ag3 57.901(5) 21_766 . ?
Ag3 Ag1 Ag3 54.527(12) 13_775 . ?
O1 Ag2 P1 143.08(6) . . ?
O1 Ag2 O2 79.86(7) . . ?
P1 Ag2 O2 134.24(5) . . ?
O3 Ag3 O3 71.55(9) 9_564 5_654 ?
O3 Ag3 O3 71.55(9) 9_564 . ?
O3 Ag3 O3 71.55(9) 5_654 . ?
O3 Ag3 Ag3 137.54(5) 9_564 13_775 ?
O3 Ag3 Ag3 137.54(5) 5_654 13_775 ?
O3 Ag3 Ag3 137.54(5) . 13_775 ?
O3 Ag3 Ag1 71.91(6) 9_564 21_766 ?
O3 Ag3 Ag1 139.15(6) 5_654 21_766 ?
O3 Ag3 Ag1 112.73(7) . 21_766 ?
Ag3 Ag3 Ag1 67.912(8) 13_775 21_766 ?
O3 Ag3 Ag1 139.15(6) 9_564 13_775 ?
O3 Ag3 Ag1 112.73(7) 5_654 13_775 ?
O3 Ag3 Ag1 71.91(6) . 13_775 ?
Ag3 Ag3 Ag1 67.912(8) 13_775 13_775 ?
Ag1 Ag3 Ag1 106.733(9) 21_766 13_775 ?
O3 Ag3 Ag1 112.73(7) 9_564 17_676 ?
O3 Ag3 Ag1 71.91(6) 5_654 17_676 ?
O3 Ag3 Ag1 139.14(6) . 17_676 ?
Ag3 Ag3 Ag1 67.912(8) 13_775 17_676 ?
Ag1 Ag3 Ag1 106.733(9) 21_766 17_676 ?
Ag1 Ag3 Ag1 106.733(8) 13_775 17_676 ?
O3 Ag3 Ag1 87.68(6) 9_564 . ?
O3 Ag3 Ag1 107.24(7) 5_654 . ?
O3 Ag3 Ag1 158.62(7) . . ?
Ag3 Ag3 Ag1 57.564(7) 13_775 . ?
Ag1 Ag3 Ag1 53.652(4) 21_766 . ?
Ag1 Ag3 Ag1 125.476(12) 13_775 . ?
Ag1 Ag3 Ag1 53.649(4) 17_676 . ?
O3 Ag3 Ag1 158.62(7) 9_564 9_564 ?
O3 Ag3 Ag1 87.68(6) 5_654 9_564 ?
O3 Ag3 Ag1 107.25(7) . 9_564 ?
Ag3 Ag3 Ag1 57.562(7) 13_775 9_564 ?
Ag1 Ag3 Ag1 125.474(12) 21_766 9_564 ?
Ag1 Ag3 Ag1 53.650(4) 13_775 9_564 ?
Ag1 Ag3 Ag1 53.650(4) 17_676 9_564 ?
Ag1 Ag3 Ag1 93.924(9) . 9_564 ?
O3 Ag3 Ag1 107.25(7) 9_564 5_654 ?
O3 Ag3 Ag1 158.62(7) 5_654 5_654 ?
O3 Ag3 Ag1 87.68(6) . 5_654 ?
Ag3 Ag3 Ag1 57.562(7) 13_775 5_654 ?
Ag1 Ag3 Ag1 53.650(4) 21_766 5_654 ?
Ag1 Ag3 Ag1 53.650(4) 13_775 5_654 ?
Ag1 Ag3 Ag1 125.474(12) 17_676 5_654 ?
Ag1 Ag3 Ag1 93.926(9) . 5_654 ?
Ag1 Ag3 Ag1 93.924(9) 9_564 5_654 ?
P2 Ag4 O3 135.90(6) . . ?
P2 Ag4 O3 135.90(6) . 9_564 ?
O3 Ag4 O3 74.13(9) . 9_564 ?
P2 Ag4 O3 135.90(6) . 5_654 ?
O3 Ag4 O3 74.13(9) . 5_654 ?
O3 Ag4 O3 74.13(9) 9_564 5_654 ?
C16 C11 C12 119.1(3) . . ?
C16 C11 P1 118.1(3) . . ?
C12 C11 P1 122.6(3) . . ?
C13 C12 C11 120.0(3) . . ?
C14 C13 C12 120.4(4) . . ?
C15 C14 C13 119.9(4) . . ?
C16 C15 C14 120.0(4) . . ?
C15 C16 C11 120.7(3) . . ?
C22 C21 C26 119.5(3) . . ?
C22 C21 P1 123.4(3) . . ?
C26 C21 P1 117.0(2) . . ?
C23 C22 C21 119.7(3) . . ?
C24 C23 C22 121.1(3) . . ?
C23 C24 C25 119.7(3) . . ?
C24 C25 C26 120.2(4) . . ?
C25 C26 C21 119.8(3) . . ?
C36 C31 C32 118.8(3) . . ?
C36 C31 P1 118.4(2) . . ?
C32 C31 P1 122.8(2) . . ?
C33 C32 C31 120.0(3) . . ?
C32 C33 C34 120.4(3) . . ?
C35 C34 C33 120.1(3) . . ?
C34 C35 C36 119.8(3) . . ?
C35 C36 C31 120.9(3) . . ?
C11 P1 C21 106.07(15) . . ?
C11 P1 C31 103.96(15) . . ?
C21 P1 C31 104.03(15) . . ?
C11 P1 Ag2 114.24(10) . . ?
C21 P1 Ag2 113.76(11) . . ?
C31 P1 Ag2 113.71(10) . . ?
C46 C41 C42 119.0(3) . . ?
C46 C41 P2 117.8(3) . . ?
C42 C41 P2 123.2(3) . . ?
C41 C42 C43 120.4(4) . . ?
C44 C43 C42 120.2(4) . . ?
C43 C44 C45 120.0(4) . . ?
C44 C45 C46 119.7(4) . . ?
C41 C46 C45 120.6(4) . . ?
C41 P2 C41 104.27(13) 5_654 9_564 ?
C41 P2 C41 104.27(13) 5_654 . ?
C41 P2 C41 104.27(13) 9_564 . ?
C41 P2 Ag4 114.27(11) 5_654 . ?
C41 P2 Ag4 114.28(11) 9_564 . ?
C41 P2 Ag4 114.27(11) . . ?
C52 C51 C61 121.4(3) . . ?
C51 C52 C53 121.0(4) . . ?
C54 C53 C52 119.9(3) . . ?
C53 C54 C62 121.1(3) . . ?
C56 C55 C63 121.5(3) . . ?
C55 C56 C57 119.8(3) . . ?
C58 C57 C56 121.0(3) . . ?
C57 C58 C64 120.7(3) . . ?
C64 C59 C61 120.9(3) . . ?
C64 C59 C65 118.6(3) . . ?
C61 C59 C65 120.3(3) . . ?
C62 C60 C63 121.6(3) . . ?
C59 C61 C51 123.4(3) . . ?
C59 C61 C62 118.3(3) . . ?
C51 C61 C62 118.2(3) . . ?
C60 C62 C54 121.4(3) . . ?
C60 C62 C61 120.1(3) . . ?
C54 C62 C61 118.4(3) . . ?
C60 C63 C64 119.6(3) . . ?
C60 C63 C55 121.5(3) . . ?
C64 C63 C55 118.9(3) . . ?
C59 C64 C63 119.3(3) . . ?
C59 C64 C58 122.7(3) . . ?
C63 C64 C58 118.0(3) . . ?
O1 C65 O2 123.4(3) . 17_676 ?
O1 C65 C59 120.6(2) . . ?
O2 C65 C59 115.9(2) 17_676 . ?
C65 O1 Ag2 128.47(19) . . ?
C65 O1 Ag1 117.15(17) . . ?
Ag2 O1 Ag1 99.73(7) . . ?
C65 O2 Ag1 123.96(18) 21_766 . ?
C65 O2 Ag2 125.65(18) 21_766 . ?
Ag1 O2 Ag2 99.74(7) . . ?
C72 C71 C81 121.2(3) . . ?
C71 C72 C73 120.6(4) . . ?
C74 C73 C72 120.3(4) . . ?
C73 C74 C82 121.5(4) . . ?
C76 C75 C83 121.1(4) . . ?
C75 C76 C77 120.2(4) . . ?
C78 C77 C76 120.5(4) . . ?
C77 C78 C84 121.4(4) . . ?
C81 C79 C84 121.3(3) . . ?
C81 C79 C85 120.1(3) . . ?
C84 C79 C85 118.5(3) . . ?
C82 C80 C83 122.0(3) . . ?
C79 C81 C71 123.0(3) . . ?
C79 C81 C82 119.0(3) . . ?
C71 C81 C82 117.9(3) . . ?
C80 C82 C74 122.1(3) . . ?
C80 C82 C81 119.4(3) . . ?
C74 C82 C81 118.5(3) . . ?
C80 C83 C75 122.4(4) . . ?
C80 C83 C84 118.9(3) . . ?
C75 C83 C84 118.7(4) . . ?
C79 C84 C78 122.6(3) . . ?
C79 C84 C83 119.4(3) . . ?
C78 C84 C83 118.0(3) . . ?
O4 C85 O3 124.0(3) . . ?
O4 C85 C79 116.0(3) . . ?
O3 C85 C79 119.9(3) . . ?
C85 O3 Ag4 135.5(2) . . ?
C85 O3 Ag3 121.3(2) . . ?
Ag4 O3 Ag3 93.44(8) . . ?
C85 O4 Ag1 113.8(2) . 13_775 ?

loop_
_geom_bond_atom_site_label_1
_geom_bond_atom_site_label_2
_geom_bond_distance
_geom_bond_site_symmetry_2
_geom_bond_publ_flag
Ag1 O2 2.357(2) . ?
Ag1 O4 2.362(3) 13_775 ?
Ag1 O1 2.484(2) . ?
Ag1 Ag1 2.7118(2) 17_676 ?
Ag1 Ag1 2.7119(2) 21_766 ?
Ag1 Ag3 2.8524(3) 13_775 ?
Ag1 Ag3 3.1316(3) . ?
Ag2 O1 2.267(2) . ?
Ag2 P1 2.3625(8) . ?
Ag2 O2 2.397(2) . ?
Ag3 O3 2.432(2) 9_564 ?
Ag3 O3 2.432(2) 5_654 ?
Ag3 O3 2.432(2) . ?
Ag3 Ag3 2.7524(7) 13_775 ?
Ag4 P2 2.3297(14) . ?
Ag4 O3 2.359(2) . ?
Ag4 O3 2.359(2) 9_564 ?
Ag4 O3 2.359(2) 5_654 ?
C11 C16 1.394(5) . ?
C11 C12 1.395(5) . ?
C11 P1 1.816(3) . ?
C12 C13 1.386(5) . ?
C13 C14 1.385(6) . ?
C14 C15 1.385(6) . ?
C15 C16 1.381(5) . ?
C21 C22 1.389(5) . ?
C21 C26 1.399(5) . ?
C21 P1 1.823(3) . ?
C22 C23 1.385(5) . ?
C23 C24 1.374(6) . ?
C24 C25 1.384(6) . ?
C25 C26 1.392(5) . ?
C31 C36 1.386(4) . ?
C31 C32 1.400(4) . ?
C31 P1 1.823(3) . ?
C32 C33 1.376(5) . ?
C33 C34 1.386(5) . ?
C34 C35 1.375(5) . ?
C35 C36 1.383(5) . ?
C41 C46 1.376(5) . ?
C41 C42 1.391(5) . ?
C41 P2 1.824(4) . ?
C42 C43 1.393(5) . ?
C43 C44 1.374(6) . ?
C44 C45 1.382(6) . ?
C45 C46 1.403(6) . ?
C51 C52 1.359(5) . ?
C51 C61 1.418(5) . ?
C52 C53 1.423(5) . ?
C53 C54 1.356(6) . ?
C54 C62 1.439(5) . ?
C55 C56 1.353(5) . ?
C55 C63 1.430(5) . ?
C56 C57 1.417(5) . ?
C57 C58 1.367(5) . ?
C58 C64 1.434(4) . ?
C59 C64 1.413(4) . ?
C59 C61 1.414(4) . ?
C59 C65 1.519(4) . ?
C60 C62 1.382(5) . ?
C60 C63 1.395(5) . ?
C61 C62 1.445(4) . ?
C63 C64 1.430(4) . ?
C65 O1 1.255(3) . ?
C65 O2 1.269(3) 17_676 ?
C71 C72 1.351(5) . ?
C71 C81 1.429(5) . ?
C72 C73 1.425(6) . ?
C73 C74 1.342(6) . ?
C74 C82 1.423(5) . ?
C75 C76 1.350(6) . ?
C75 C83 1.432(6) . ?
C76 C77 1.428(6) . ?
C77 C78 1.353(6) . ?
C78 C84 1.425(5) . ?
C79 C81 1.396(5) . ?
C79 C84 1.404(5) . ?
C79 C85 1.514(4) . ?
C80 C82 1.388(6) . ?
C80 C83 1.394(6) . ?
C81 C82 1.441(5) . ?
C83 C84 1.437(5) . ?
C85 O4 1.238(4) . ?
C85 O3 1.240(4) . ?

loop_
_platon_squeeze_void_nr
_platon_squeeze_void_average_x
_platon_squeeze_void_average_y
_platon_squeeze_void_average_z
_platon_squeeze_void_volume
_platon_squeeze_void_count_electrons
_platon_squeeze_void_content
1 0.500 0.000 0.000 1091 122 ' '
2 0.000 0.000 0.500 1091 123 ' '
3 0.233 0.233 0.233 59 10 ' '
4 0.733 0.232 0.267 59 10 ' '
5 0.233 0.267 0.733 59 10 ' '
6 0.733 0.267 0.767 59 10 ' '
7 1.000 0.500 0.000 1091 123 ' '
8 0.500 0.500 0.500 1091 123 ' '
9 0.267 0.732 0.233 59 10 ' '
10 0.767 0.733 0.267 59 10 ' '
11 0.267 0.767 0.733 59 10 ' '
12 0.767 0.767 0.767 59 10 ' '
